data_2229384
loop_
_publ_author_name
'Ouzidan, Younes'
'Kandri Rodi, Youssef'
'Essassi, El Mokhtar'
'El Ammari, Lahcen'
'Fronczek, Frank R.'
'Venkatraman, Ramaiyer'

_publ_section_title
;
 5-Nitro-1-nonyl-1<i>H</i>-benzimidazol-2(3<i>H</i>)-one
;
_journal_coeditor_code GK2342
_journal_issue 3
_journal_name_full 'Acta Crystallographica Section E'
_journal_page_first o669
_journal_paper_doi 10.1107/S1600536811005654
_journal_volume 67
_journal_year 2011
_chemical_formula_iupac 'C16 H23 N3 O3'
_chemical_formula_moiety 'C16 H23 N3 O3'
_chemical_formula_sum 'C16 H23 N3 O3'
_chemical_formula_weight 305.37
_chemical_name_systematic
;
5-Nitro-1-nonyl-1<i>H</i>-benzimidazol-2(3<i>H</i>)-one
;
_space_group_IT_number 2
_symmetry_cell_setting triclinic
_symmetry_space_group_name_Hall '-P 1'
_symmetry_space_group_name_H-M 'P -1'
_atom_sites_solution_hydrogens geom
_atom_sites_solution_primary direct
_atom_sites_solution_secondary difmap
_audit_creation_method SHELXL-97
_cell_angle_alpha 74.275(9)
_cell_angle_beta 79.727(6)
_cell_angle_gamma 83.410(8)
_cell_formula_units_Z 2
_cell_length_a 5.4830(10)
_cell_length_b 10.2092(15)
_cell_length_c 14.746(3)
_cell_measurement_reflns_used 5537
_cell_measurement_temperature 90.0(5)
_cell_measurement_theta_max 34.9
_cell_measurement_theta_min 2.5
_cell_volume 779.9(2)
_computing_cell_refinement 'SCALEPACK (Otwinowski & Minor, 1997)'
_computing_data_collection 'COLLECT (Nonius, 2000)'
_computing_data_reduction 'DENZO and SCALEPACK (Otwinowski & Minor, 1997)'
_computing_molecular_graphics 'ORTEP-3 for Windows (Farrugia, 1997) and PLATON (Spek, 2009)'
_computing_publication_material 'SHELXL97 (Sheldrick, 2008)'
_computing_structure_refinement 'SHELXL97 (Sheldrick, 2008)'
_computing_structure_solution 'SIR97 (Altomare <i>et al.</i>, 1999)'
_diffrn_ambient_temperature 90.0(5)
_diffrn_measured_fraction_theta_full 0.998
_diffrn_measured_fraction_theta_max 0.933
_diffrn_measurement_device 'Nonius KappaCCD'
_diffrn_measurement_method '\w and \f'
_diffrn_radiation_monochromator graphite
_diffrn_radiation_source 'fine-focus sealed tube'
_diffrn_radiation_type MoK\a
_diffrn_radiation_wavelength 0.71073
_diffrn_reflns_av_R_equivalents 0.023
_diffrn_reflns_av_sigmaI/netI 0.0357
_diffrn_reflns_limit_h_max 8
_diffrn_reflns_limit_h_min -8
_diffrn_reflns_limit_k_max 16
_diffrn_reflns_limit_k_min -15
_diffrn_reflns_limit_l_max 22
_diffrn_reflns_limit_l_min -23
_diffrn_reflns_number 21087
_diffrn_reflns_theta_full 25.00
_diffrn_reflns_theta_max 34.9
_diffrn_reflns_theta_min 2.8
_exptl_absorpt_coefficient_mu 0.091
_exptl_absorpt_correction_type none
_exptl_crystal_colour colourless
_exptl_crystal_density_diffrn 1.300
_exptl_crystal_density_method 'not measured'
_exptl_crystal_description needle
_exptl_crystal_F_000 328
_exptl_crystal_size_max 0.35
_exptl_crystal_size_mid 0.27
_exptl_crystal_size_min 0.22
_refine_diff_density_max 0.453
_refine_diff_density_min -0.276
_refine_ls_extinction_coef 0.023(5)
_refine_ls_extinction_expression Fc^*^=kFc[1+0.001xFc^2^\l^3^/sin(2\q)]^-1/4^
_refine_ls_extinction_method 'SHELXL97 (Sheldrick, 2008)'
_refine_ls_goodness_of_fit_ref 1.027
_refine_ls_hydrogen_treatment constr
_refine_ls_matrix_type full
_refine_ls_number_parameters 201
_refine_ls_number_reflns 6349
_refine_ls_number_restraints 0
_refine_ls_restrained_S_all 1.027
_refine_ls_R_factor_all 0.0529
_refine_ls_R_factor_gt 0.0404
_refine_ls_shift/su_max 0.001
_refine_ls_shift/su_mean 0.000
_refine_ls_structure_factor_coef Fsqd
_refine_ls_weighting_details 'calc w=1/[\s^2^(Fo^2^)+(0.0578P)^2^+0.1462P] where P=(Fo^2^+2Fc^2^)/3'
_refine_ls_weighting_scheme calc
_refine_ls_wR_factor_gt 0.1058
_refine_ls_wR_factor_ref 0.1129
_reflns_number_gt 5183
_reflns_number_total 6349
_reflns_threshold_expression I>2\s(I)
_cod_data_source_file gk2342.cif
_cod_data_source_block I
_cod_database_code 2229384
_cod_database_fobs_code 2229384

loop_
_symmetry_equiv_pos_as_xyz
'x, y, z'
'-x, -y, -z'

loop_
_atom_site_type_symbol
_atom_site_label
_atom_site_fract_x
_atom_site_fract_y
_atom_site_fract_z
_atom_site_U_iso_or_equiv
_atom_site_adp_type
_atom_site_calc_flag
_atom_site_refinement_flags
_atom_site_occupancy
_atom_site_disorder_assembly
_atom_site_disorder_group
O O1 0.92795(11) 1.07035(6) 0.37556(4) 0.01618(12) Uani d . 1 . .
O O2 0.40529(12) 0.45052(6) 0.71989(4) 0.02109(13) Uani d . 1 . .
O O3 0.12666(12) 0.41865(6) 0.64166(5) 0.02143(13) Uani d . 1 . .
N N1 0.78463(12) 0.88673(7) 0.50035(5) 0.01369(12) Uani d . 1 . .
H H1 0.8751 0.8904 0.5431 0.016 Uiso calc R 1 . .
N N2 0.61923(12) 0.93607(7) 0.36748(4) 0.01292(12) Uani d . 1 . .
N N3 0.29292(13) 0.48382(7) 0.65097(5) 0.01591(13) Uani d . 1 . .
C C1 0.79248(13) 0.97452(8) 0.41127(5) 0.01294(13) Uani d . 1 . .
C C2 0.50448(13) 0.82444(7) 0.42883(5) 0.01255(13) Uani d . 1 . .
C C3 0.61268(13) 0.79137(8) 0.51286(5) 0.01240(13) Uani d . 1 . .
C C4 0.54726(13) 0.68061(8) 0.58770(5) 0.01379(13) Uani d . 1 . .
H H4 0.6229 0.6565 0.6437 0.017 Uiso calc R 1 . .
C C5 0.36219(13) 0.60623(7) 0.57568(5) 0.01384(13) Uani d . 1 . .
C C6 0.24677(14) 0.63920(8) 0.49481(6) 0.01500(13) Uani d . 1 . .
H H6 0.1193 0.5860 0.4912 0.018 Uiso calc R 1 . .
C C7 0.31799(14) 0.75013(8) 0.41917(5) 0.01431(13) Uani d . 1 . .
H H7 0.2421 0.7740 0.3632 0.017 Uiso calc R 1 . .
C C8 0.56136(14) 1.00911(8) 0.27295(5) 0.01453(13) Uani d . 1 . .
H H8A 0.6475 1.0948 0.2508 0.017 Uiso calc R 1 . .
H H8B 0.3804 1.0338 0.2778 0.017 Uiso calc R 1 . .
C C9 0.63787(14) 0.92606(8) 0.19926(5) 0.01496(13) Uani d . 1 . .
H H9A 0.5714 0.9758 0.1402 0.018 Uiso calc R 1 . .
H H9B 0.5589 0.8382 0.2237 0.018 Uiso calc R 1 . .
C C10 0.91760(14) 0.89612(8) 0.17380(5) 0.01536(14) Uani d . 1 . .
H H10A 0.9848 0.8397 0.2311 0.018 Uiso calc R 1 . .
H H10B 1.0005 0.9829 0.1522 0.018 Uiso calc R 1 . .
C C11 0.97314(15) 0.82089(8) 0.09493(6) 0.01648(14) Uani d . 1 . .
H H11A 0.8959 0.7325 0.1186 0.020 Uiso calc R 1 . .
H H11B 0.8936 0.8751 0.0400 0.020 Uiso calc R 1 . .
C C12 1.24889(15) 0.79376(8) 0.06003(6) 0.01714(14) Uani d . 1 . .
H H12A 1.3281 0.7349 0.1137 0.021 Uiso calc R 1 . .
H H12B 1.3293 0.8813 0.0386 0.021 Uiso calc R 1 . .
C C13 1.29159(14) 0.72462(8) -0.02204(6) 0.01650(14) Uani d . 1 . .
H H13A 1.2188 0.6349 0.0010 0.020 Uiso calc R 1 . .
H H13B 1.2018 0.7809 -0.0735 0.020 Uiso calc R 1 . .
C C14 1.56428(15) 0.70296(8) -0.06374(6) 0.01707(14) Uani d . 1 . .
H H14A 1.6346 0.7928 -0.0918 0.020 Uiso calc R 1 . .
H H14B 1.6575 0.6522 -0.0118 0.020 Uiso calc R 1 . .
C C15 1.59873(15) 0.62433(9) -0.14015(6) 0.01812(15) Uani d . 1 . .
H H15A 1.5350 0.5330 -0.1111 0.022 Uiso calc R 1 . .
H H15B 1.4981 0.6728 -0.1903 0.022 Uiso calc R 1 . .
C C16 1.86819(17) 0.60708(10) -0.18635(7) 0.02506(18) Uani d . 1 . .
H H16A 1.9271 0.6967 -0.2215 0.038 Uiso calc R 1 . .
H H16B 1.8795 0.5492 -0.2304 0.038 Uiso calc R 1 . .
H H16C 1.9712 0.5643 -0.1368 0.038 Uiso calc R 1 . .

loop_
_atom_site_aniso_label
_atom_site_aniso_U_11
_atom_site_aniso_U_22
_atom_site_aniso_U_33
_atom_site_aniso_U_12
_atom_site_aniso_U_13
_atom_site_aniso_U_23
O1 0.0171(2) 0.0163(3) 0.0153(2) -0.00631(19) -0.00140(19) -0.0029(2)
O2 0.0265(3) 0.0195(3) 0.0162(3) -0.0041(2) -0.0049(2) -0.0008(2)
O3 0.0224(3) 0.0188(3) 0.0235(3) -0.0096(2) -0.0006(2) -0.0048(2)
N1 0.0147(3) 0.0147(3) 0.0125(3) -0.0040(2) -0.0026(2) -0.0035(2)
N2 0.0138(3) 0.0137(3) 0.0117(3) -0.0029(2) -0.0018(2) -0.0032(2)
N3 0.0177(3) 0.0143(3) 0.0153(3) -0.0031(2) 0.0006(2) -0.0044(2)
C1 0.0130(3) 0.0138(3) 0.0126(3) -0.0014(2) -0.0010(2) -0.0048(2)
C2 0.0120(3) 0.0132(3) 0.0126(3) -0.0014(2) -0.0005(2) -0.0043(2)
C3 0.0119(3) 0.0133(3) 0.0130(3) -0.0020(2) -0.0009(2) -0.0052(2)
C4 0.0143(3) 0.0145(3) 0.0128(3) -0.0020(2) -0.0011(2) -0.0041(2)
C5 0.0147(3) 0.0123(3) 0.0141(3) -0.0024(2) 0.0000(2) -0.0034(2)
C6 0.0140(3) 0.0150(3) 0.0168(3) -0.0028(2) -0.0017(2) -0.0051(3)
C7 0.0132(3) 0.0159(3) 0.0148(3) -0.0020(2) -0.0030(2) -0.0046(2)
C8 0.0158(3) 0.0147(3) 0.0125(3) 0.0003(2) -0.0026(2) -0.0028(2)
C9 0.0157(3) 0.0172(3) 0.0125(3) -0.0017(2) -0.0026(2) -0.0043(2)
C10 0.0163(3) 0.0171(3) 0.0135(3) -0.0011(2) -0.0024(2) -0.0053(3)
C11 0.0173(3) 0.0189(3) 0.0142(3) -0.0006(3) -0.0017(2) -0.0065(3)
C12 0.0179(3) 0.0196(4) 0.0153(3) -0.0003(3) -0.0029(3) -0.0071(3)
C13 0.0168(3) 0.0184(3) 0.0150(3) -0.0001(3) -0.0020(2) -0.0063(3)
C14 0.0173(3) 0.0181(3) 0.0157(3) -0.0004(3) -0.0015(3) -0.0053(3)
C15 0.0200(3) 0.0183(4) 0.0157(3) 0.0012(3) -0.0015(3) -0.0056(3)
C16 0.0217(4) 0.0302(5) 0.0221(4) 0.0022(3) 0.0013(3) -0.0094(3)

loop_
_atom_type_symbol
_atom_type_description
_atom_type_scat_dispersion_real
_atom_type_scat_dispersion_imag
_atom_type_scat_source
C C 0.0033 0.0016 'International Tables Vol C Tables 4.2.6.8 and 6.1.1.4'
H H 0.0000 0.0000 'International Tables Vol C Tables 4.2.6.8 and 6.1.1.4'
N N 0.0061 0.0033 'International Tables Vol C Tables 4.2.6.8 and 6.1.1.4'
O O 0.0106 0.0060 'International Tables Vol C Tables 4.2.6.8 and 6.1.1.4'

loop_
_geom_angle_atom_site_label_1
_geom_angle_atom_site_label_2
_geom_angle_atom_site_label_3
_geom_angle_site_symmetry_1
_geom_angle_site_symmetry_3
_geom_angle
_geom_angle_publ_flag
C1 N1 C3 . . 109.78(6) ?
C1 N1 H1 . . 125.1 ?
C3 N1 H1 . . 125.1 ?
C1 N2 C2 . . 109.39(6) ?
C1 N2 C8 . . 124.01(6) ?
C2 N2 C8 . . 126.52(6) ?
O2 N3 O3 . . 123.41(7) ?
O2 N3 C5 . . 118.20(7) ?
O3 N3 C5 . . 118.39(7) ?
O1 C1 N1 . . 127.21(7) ?
O1 C1 N2 . . 125.74(7) ?
N1 C1 N2 . . 107.04(6) ?
N2 C2 C7 . . 131.59(7) ?
N2 C2 C3 . . 106.99(6) ?
C7 C2 C3 . . 121.42(7) ?
C4 C3 N1 . . 131.24(7) ?
C4 C3 C2 . . 121.98(7) ?
N1 C3 C2 . . 106.77(6) ?
C3 C4 C5 . . 115.49(7) ?
C3 C4 H4 . . 122.3 ?
C5 C4 H4 . . 122.3 ?
C6 C5 C4 . . 123.69(7) ?
C6 C5 N3 . . 118.32(7) ?
C4 C5 N3 . . 117.95(7) ?
C5 C6 C7 . . 120.08(7) ?
C5 C6 H6 . . 120.0 ?
C7 C6 H6 . . 120.0 ?
C2 C7 C6 . . 117.29(7) ?
C2 C7 H7 . . 121.4 ?
C6 C7 H7 . . 121.4 ?
N2 C8 C9 . . 113.04(6) ?
N2 C8 H8A . . 109.0 ?
C9 C8 H8A . . 109.0 ?
N2 C8 H8B . . 109.0 ?
C9 C8 H8B . . 109.0 ?
H8A C8 H8B . . 107.8 ?
C8 C9 C10 . . 115.31(6) ?
C8 C9 H9A . . 108.4 ?
C10 C9 H9A . . 108.4 ?
C8 C9 H9B . . 108.4 ?
C10 C9 H9B . . 108.4 ?
H9A C9 H9B . . 107.5 ?
C9 C10 C11 . . 110.76(6) ?
C9 C10 H10A . . 109.5 ?
C11 C10 H10A . . 109.5 ?
C9 C10 H10B . . 109.5 ?
C11 C10 H10B . . 109.5 ?
H10A C10 H10B . . 108.1 ?
C12 C11 C10 . . 114.85(6) ?
C12 C11 H11A . . 108.6 ?
C10 C11 H11A . . 108.6 ?
C12 C11 H11B . . 108.6 ?
C10 C11 H11B . . 108.6 ?
H11A C11 H11B . . 107.5 ?
C11 C12 C13 . . 112.22(6) ?
C11 C12 H12A . . 109.2 ?
C13 C12 H12A . . 109.2 ?
C11 C12 H12B . . 109.2 ?
C13 C12 H12B . . 109.2 ?
H12A C12 H12B . . 107.9 ?
C14 C13 C12 . . 114.38(7) ?
C14 C13 H13A . . 108.7 ?
C12 C13 H13A . . 108.7 ?
C14 C13 H13B . . 108.7 ?
C12 C13 H13B . . 108.7 ?
H13A C13 H13B . . 107.6 ?
C15 C14 C13 . . 112.45(7) ?
C15 C14 H14A . . 109.1 ?
C13 C14 H14A . . 109.1 ?
C15 C14 H14B . . 109.1 ?
C13 C14 H14B . . 109.1 ?
H14A C14 H14B . . 107.8 ?
C16 C15 C14 . . 113.56(7) ?
C16 C15 H15A . . 108.9 ?
C14 C15 H15A . . 108.9 ?
C16 C15 H15B . . 108.9 ?
C14 C15 H15B . . 108.9 ?
H15A C15 H15B . . 107.7 ?
C15 C16 H16A . . 109.5 ?
C15 C16 H16B . . 109.5 ?
H16A C16 H16B . . 109.5 ?
C15 C16 H16C . . 109.5 ?
H16A C16 H16C . . 109.5 ?
H16B C16 H16C . . 109.5 ?

loop_
_geom_bond_atom_site_label_1
_geom_bond_atom_site_label_2
_geom_bond_site_symmetry_2
_geom_bond_distance
_geom_bond_publ_flag
O1 C1 . 1.2387(9) ?
O2 N3 . 1.2313(9) ?
O3 N3 . 1.2352(9) ?
N1 C1 . 1.3715(10) ?
N1 C3 . 1.3864(9) ?
N1 H1 . 0.8800 ?
N2 C1 . 1.3838(10) ?
N2 C2 . 1.3842(10) ?
N2 C8 . 1.4628(10) ?
N3 C5 . 1.4646(10) ?
C2 C7 . 1.3893(10) ?
C2 C3 . 1.4109(10) ?
C3 C4 . 1.3787(11) ?
C4 C5 . 1.3970(11) ?
C4 H4 . 0.9500 ?
C5 C6 . 1.3924(11) ?
C6 C7 . 1.3930(11) ?
C6 H6 . 0.9500 ?
C7 H7 . 0.9500 ?
C8 C9 . 1.5266(11) ?
C8 H8A . 0.9900 ?
C8 H8B . 0.9900 ?
C9 C10 . 1.5284(11) ?
C9 H9A . 0.9900 ?
C9 H9B . 0.9900 ?
C10 C11 . 1.5297(11) ?
C10 H10A . 0.9900 ?
C10 H10B . 0.9900 ?
C11 C12 . 1.5268(11) ?
C11 H11A . 0.9900 ?
C11 H11B . 0.9900 ?
C12 C13 . 1.5303(11) ?
C12 H12A . 0.9900 ?
C12 H12B . 0.9900 ?
C13 C14 . 1.5272(11) ?
C13 H13A . 0.9900 ?
C13 H13B . 0.9900 ?
C14 C15 . 1.5263(11) ?
C14 H14A . 0.9900 ?
C14 H14B . 0.9900 ?
C15 C16 . 1.5246(12) ?
C15 H15A . 0.9900 ?
C15 H15B . 0.9900 ?
C16 H16A . 0.9800 ?
C16 H16B . 0.9800 ?
C16 H16C . 0.9800 ?

loop_
_geom_hbond_atom_site_label_D
_geom_hbond_atom_site_label_H
_geom_hbond_atom_site_label_A
_geom_hbond_site_symmetry_A
_geom_hbond_distance_DH
_geom_hbond_distance_HA
_geom_hbond_distance_DA
_geom_hbond_angle_DHA
N1 H1 O1 2_776 0.88 1.89 2.7651(9) 170
C6 H6 O3 2_566 0.95 2.58 3.3139(11) 134

loop_
_geom_torsion_atom_site_label_1
_geom_torsion_atom_site_label_2
_geom_torsion_atom_site_label_3
_geom_torsion_atom_site_label_4
_geom_torsion_site_symmetry_1
_geom_torsion_site_symmetry_2
_geom_torsion_site_symmetry_3
_geom_torsion_site_symmetry_4
_geom_torsion
_geom_torsion_publ_flag
C3 N1 C1 O1 . . . . -178.59(7) ?
C3 N1 C1 N2 . . . . 1.29(8) ?
C2 N2 C1 O1 . . . . 179.64(7) ?
C8 N2 C1 O1 . . . . -3.45(12) ?
C2 N2 C1 N1 . . . . -0.24(8) ?
C8 N2 C1 N1 . . . . 176.67(6) ?
C1 N2 C2 C7 . . . . 178.96(8) ?
C8 N2 C2 C7 . . . . 2.15(13) ?
C1 N2 C2 C3 . . . . -0.87(8) ?
C8 N2 C2 C3 . . . . -177.68(6) ?
C1 N1 C3 C4 . . . . 176.91(8) ?
C1 N1 C3 C2 . . . . -1.82(8) ?
N2 C2 C3 C4 . . . . -177.25(7) ?
C7 C2 C3 C4 . . . . 2.90(11) ?
N2 C2 C3 N1 . . . . 1.62(8) ?
C7 C2 C3 N1 . . . . -178.23(7) ?
N1 C3 C4 C5 . . . . 179.65(7) ?
C2 C3 C4 C5 . . . . -1.79(11) ?
C3 C4 C5 C6 . . . . -0.32(11) ?
C3 C4 C5 N3 . . . . 177.28(6) ?
O2 N3 C5 C6 . . . . 175.91(7) ?
O3 N3 C5 C6 . . . . -3.41(11) ?
O2 N3 C5 C4 . . . . -1.82(10) ?
O3 N3 C5 C4 . . . . 178.86(7) ?
C4 C5 C6 C7 . . . . 1.40(12) ?
N3 C5 C6 C7 . . . . -176.19(7) ?
N2 C2 C7 C6 . . . . 178.47(7) ?
C3 C2 C7 C6 . . . . -1.72(11) ?
C5 C6 C7 C2 . . . . -0.33(11) ?
C1 N2 C8 C9 . . . . 113.65(8) ?
C2 N2 C8 C9 . . . . -69.97(9) ?
N2 C8 C9 C10 . . . . -66.44(9) ?
C8 C9 C10 C11 . . . . -176.26(6) ?
C9 C10 C11 C12 . . . . 176.47(7) ?
C10 C11 C12 C13 . . . . -177.19(7) ?
C11 C12 C13 C14 . . . . 176.46(7) ?
C12 C13 C14 C15 . . . . 175.71(7) ?
C13 C14 C15 C16 . . . . 177.26(7) ?
